data_2108045
loop_
_publ_author_name
'Boukhari, A.'
'Chaminade, J. P.'
'Pouchard, M.'
'Vlasse, M.'

_publ_section_title
;
 Structure of the potassium tantalum fluoride oxide K3Ta4F7O8
;
_journal_name_full 'Acta Crystallographica, Section B'
_journal_page_first 237
_journal_page_last 240
_journal_paper_doi 10.1107/S0567740880003019
_journal_volume 36
_journal_year 1980
_chemical_formula_sum 'F7 K3 O8 Ta4'
_chemical_formula_weight 1102.07
_space_group_IT_number 31
_symmetry_cell_setting orthorhombic
_symmetry_Int_Tables_number 31
_symmetry_space_group_name_Hall 'P 2ac -2'
_symmetry_space_group_name_H-M 'P m n 21'
_cell_angle_alpha 90.
_cell_angle_beta 90.
_cell_angle_gamma 90.
_cell_formula_units_Z 4
_cell_length_a 3.918(3)
_cell_length_b 18.072(7)
_cell_length_c 19.057(7)
_cell_volume 1349.4(13)
_diffrn_ambient_temperature 293
_diffrn_radiation_probe x-ray
_diffrn_radiation_type MoK\a
_diffrn_radiation_wavelength 0.70929
_exptl_absorpt_coefficient_mu 36.7
_exptl_crystal_density_diffrn 5.42
_exptl_crystal_density_meas 5.35
_refine_ls_number_reflns 1423
_refine_ls_R_factor_gt 0.083
_cod_data_source_file Acta-Cryst-1980-B36-237-240.cif
_cod_data_source_block F2Ta4F7O8
_cod_database_code 2108045

loop_
_symmetry_equiv_pos_site_id
_symmetry_equiv_pos_as_xyz
1 x,y,z
2 1/2-x,-y,1/2+z
3 -x,y,z
4 1/2+x,-y,1/2+z

loop_
_atom_site_label
_atom_site_type_symbol
_atom_site_thermal_displace_type
_atom_site_fract_x
_atom_site_fract_y
_atom_site_fract_z
_atom_site_occupancy
_atom_site_U_iso_or_equiv
_atom_site_calc_flag
_atom_site_refinement_flags
_atom_site_disorder_assembly
_atom_site_disorder_group
Ta1 Ta Uiso 0.00000 0.9587(3) 0.01000 1.000 0.0194 . . . .
Ta2 Ta Uiso 0.50000 0.9613(2) 0.3330(2) 1.000 0.0192 . . . .
Ta3 Ta Uiso 0.50000 0.1654(2) 0.3593(3) 1.000 0.0170 . . . .
Ta4 Ta Uiso 0.50000 0.5395(2) 0.0334(3) 1.000 0.0104 . . . .
Ta5 Ta Uiso 0.50000 0.4617(2) 0.2050(2) 1.000 0.0151 . . . .
Ta6 Ta Uiso 0.50000 0.6629(2) 0.1812(3) 1.000 0.0138 . . . .
Ta7 Ta Uiso 0.50000 0.2513(2) 0.1806(3) 1.000 0.0105 . . . .
Ta8 Ta Uiso 0.50000 0.7527(2) 0.3572(4) 1.000 0.0237 . . . .
O1 O Uiso 0.00000 0.904(9) 0.099(9) 0.533 0.0201(11) . . . .
O2 O Uiso 0.00000 0.054(5) 0.070(6) 0.533 0.0193(9) . . . .
O3 O Uiso 0.50000 0.855(8) 0.337(6) 0.533 0.0161(6) . . . .
O4 O Uiso 0.50000 0.952(6) 0.236(5) 0.533 0.0193(9) . . . .
O5 O Uiso 0.50000 0.065(6) 0.312(7) 0.533 0.0193(9) . . . .
O6 O Uiso 0.50000 0.966(5) 0.436(5) 0.533 0.0114(6) . . . .
O7 O Uiso 0.50000 0.221(9) 0.288(8) 0.533 0.0193(9) . . . .
O8 O Uiso 0.50000 0.145(6) 0.146(7) 0.533 0.0193(9) . . . .
O9 O Uiso 0.50000 0.271(7) 0.091(6) 0.533 0.0263(13) . . . .
O10 O Uiso 0.50000 0.264(7) 0.411(6) 0.533 0.0193(9) . . . .
O11 O Uiso 0.50000 0.350(9) 0.220(7) 0.533 0.0193(9) . . . .
O12 O Uiso 0.50000 0.480(5) 0.113(5) 0.533 0.0138(8) . . . .
O13 O Uiso 0.50000 0.458(7) 0.310(5) 0.533 0.0193(9) . . . .
O14 O Uiso 0.50000 0.580(5) 0.238(6) 0.533 0.0193(9) . . . .
O15 O Uiso 0.50000 0.622(5) 0.101(6) 0.533 0.0194(10) . . . .
O16 O Uiso 0.50000 0.763(9) 0.128(9) 0.533 0.0158(8) . . . .
O17 O Uiso 0.50000 0.718(9) 0.277(9) 0.533 0.0265(13) . . . .
O18 O Uiso 0.00000 0.538(6) 0.475(6) 0.533 0.0229(10) . . . .
O19 O Uiso 0.00000 0.401(9) 0.458(9) 0.533 0.0193(9) . . . .
O20 O Uiso 0.50000 0.124(6) 0.450(6) 0.533 0.0193(9) . . . .
O21 O Uiso 0.50000 0.775(6) 0.463(6) 0.533 0.0193(9) . . . .
O22 O Uiso 0.50000 0.649(6) 0.398(7) 0.533 0.0193(9) . . . .
O23 O Uiso 0.50000 0.967(6) -0.001(5) 0.533 0.0193(9) . . . .
O24 O Uiso 0.00000 0.243(6) 0.172(6) 0.533 0.0193(9) . . . .
O25 O Uiso 0.00000 0.963(9) 0.325(9) 0.533 0.0193(9) . . . .
O26 O Uiso 0.00000 0.169(5) 0.378(5) 0.533 0.0193(9) . . . .
O27 O Uiso 0.00000 0.469(9) 0.230(9) 0.533 0.0193(9) . . . .
O28 O Uiso 0.00000 0.677(5) 0.187(5) 0.533 0.0193(9) . . . .
O29 O Uiso 0.00000 0.748(6) 0.358(7) 0.533 0.0193(9) . . . .
O30 O Uiso 0.00000 0.537(5) 0.027(4) 0.533 0.0096(10) . . . .
F1 F Uiso 0.00000 0.904(9) 0.099(9) 0.467 0.0201(11) . . . .
F2 F Uiso 0.00000 0.054(5) 0.070(6) 0.467 0.0193(9) . . . .
F3 F Uiso 0.50000 0.855(8) 0.337(6) 0.467 0.0161(6) . . . .
F4 F Uiso 0.50000 0.952(6) 0.236(5) 0.467 0.0193(9) . . . .
F5 F Uiso 0.50000 0.065(6) 0.312(7) 0.467 0.0193(9) . . . .
F6 F Uiso 0.50000 0.966(5) 0.436(5) 0.467 0.0114(6) . . . .
F7 F Uiso 0.50000 0.221(9) 0.288(8) 0.467 0.0193(9) . . . .
F8 F Uiso 0.50000 0.145(6) 0.146(7) 0.467 0.0193(9) . . . .
F9 F Uiso 0.50000 0.271(7) 0.091(6) 0.467 0.0263(13) . . . .
F10 F Uiso 0.50000 0.264(7) 0.411(6) 0.467 0.0193(9) . . . .
F11 F Uiso 0.50000 0.350(9) 0.220(7) 0.467 0.0193(9) . . . .
F12 F Uiso 0.50000 0.480(5) 0.113(5) 0.467 0.0138(8) . . . .
F13 F Uiso 0.50000 0.458(7) 0.310(5) 0.467 0.0193(9) . . . .
F14 F Uiso 0.50000 0.580(5) 0.238(6) 0.467 0.0193(9) . . . .
F15 F Uiso 0.50000 0.622(5) 0.101(6) 0.467 0.0194(10) . . . .
F16 F Uiso 0.50000 0.763(9) 0.128(9) 0.467 0.0158(8) . . . .
F17 F Uiso 0.50000 0.718(9) 0.277(9) 0.467 0.0265(13) . . . .
F18 F Uiso 0.00000 0.538(6) 0.475(6) 0.467 0.0229(10) . . . .
F19 F Uiso 0.00000 0.401(9) 0.458(9) 0.467 0.0193(9) . . . .
F20 F Uiso 0.50000 0.124(6) 0.450(6) 0.467 0.0193(9) . . . .
F21 F Uiso 0.50000 0.775(6) 0.463(6) 0.467 0.0193(9) . . . .
F22 F Uiso 0.50000 0.649(6) 0.398(7) 0.467 0.0193(9) . . . .
F23 F Uiso 0.50000 0.967(6) -0.001(5) 0.467 0.0193(9) . . . .
F24 F Uiso 0.00000 0.243(6) 0.172(6) 0.467 0.0193(9) . . . .
F25 F Uiso 0.00000 0.963(9) 0.325(9) 0.467 0.0193(9) . . . .
F26 F Uiso 0.00000 0.169(5) 0.378(5) 0.467 0.0193(9) . . . .
F27 F Uiso 0.00000 0.469(9) 0.230(9) 0.467 0.0193(9) . . . .
F28 F Uiso 0.00000 0.677(5) 0.187(5) 0.467 0.0193(9) . . . .
F29 F Uiso 0.00000 0.748(6) 0.358(7) 0.467 0.0193(9) . . . .
F30 F Uiso 0.00000 0.537(5) 0.027(4) 0.467 0.0096(10) . . . .
K1 K Uiso 0.00000 0.344(2) 0.331(2) 1.000 0.0163(4) . . . .
K2 K Uiso 0.00000 0.8320(10) 0.221(2) 1.000 0.0134(6) . . . .
K3 K Uiso 0.50000 0.1470(10) 0.011(2) 1.000 0.0163(9) . . . .
K4 K Uiso 0.00000 0.3650(10) 0.036(2) 1.000 0.0146(10) . . . .
K5 K Uiso 0.00000 0.571(2) 0.340(3) 1.000 0.0191(11) . . . .
K6 K Uiso 0.00000 0.060(2) 0.201(2) 1.000 0.0160(9) . . . .

loop_
_geom_angle_atom_site_label_1
_geom_angle_atom_site_label_2
_geom_angle_atom_site_label_3
_geom_angle
_geom_angle_site_symmetry_1
_geom_angle_site_symmetry_2
_geom_angle_site_symmetry_3
_geom_angle_publ_flag
O1 Ta1 O23 98(3) . . . yes
O1 Ta1 O23 98(3) . . 1_455 yes
O1 Ta1 O2 87(6) . . 1_565 yes
O1 Ta1 O20 97(6) . . 2_564 yes
O1 Ta1 O6 166(6) . . 2_574 yes
O23 Ta1 O23 165(4) . . 1_455 yes
O2 Ta1 O23 90(3) 1_565 . . yes
O20 Ta1 O23 90(3) 2_564 . . yes
O6 Ta1 O23 83(3) 2_574 . . yes
F1 Ta1 F23 98(3) . . . yes
O2 Ta1 O23 90(3) 1_565 . 1_455 yes
O20 Ta1 O23 90(3) 2_564 . 1_455 yes
O6 Ta1 O23 83(3) 2_574 . 1_455 yes
O2 Ta1 O20 176(5) 1_565 . 2_564 yes
O2 Ta1 O6 80(4) 1_565 . 2_574 yes
O6 Ta1 O20 97(4) 2_574 . 2_564 yes
O3 Ta2 O4 87(5) . . . yes
O3 Ta2 O6 90(4) . . . yes
O3 Ta2 O25 91(5) . . . yes
O3 Ta2 O5 170(5) . . 1_565 yes
O3 Ta2 O25 91(5) . . 1_655 yes
O4 Ta2 O6 177(4) . . . yes
O4 Ta2 O25 86(5) . . . yes
O4 Ta2 O5 83(5) . . 1_565 yes
O4 Ta2 O25 86(5) . . 1_655 yes
O6 Ta2 O25 94(5) . . . yes
O5 Ta2 O6 100(5) 1_565 . . yes
O6 Ta2 O25 94(5) . . 1_655 yes
O5 Ta2 O25 88(5) 1_565 . . yes
O25 Ta2 O25 171(7) . . 1_655 yes
F3 Ta2 F4 87(5) . . . yes
F3 Ta2 F6 90(4) . . . yes
F3 Ta2 F25 91(5) . . . yes
F4 Ta2 F6 177(4) . . . yes
F4 Ta2 F25 86(5) . . . yes
F6 Ta2 F25 94(5) . . . yes
O5 Ta2 O25 88(5) 1_565 . 1_655 yes
O5 Ta3 O7 100(7) . . . yes
O5 Ta3 O10 178(5) . . . yes
O5 Ta3 O20 93(5) . . . yes
O5 Ta3 O26 96(3) . . . yes
O5 Ta3 O26 96(3) . . 1_655 yes
O7 Ta3 O10 83(6) . . . yes
O7 Ta3 O20 167(6) . . . yes
O7 Ta3 O26 97(3) . . . yes
O7 Ta3 O26 97(3) . . 1_655 yes
O10 Ta3 O20 85(5) . . . yes
O10 Ta3 O26 83(3) . . . yes
O10 Ta3 O26 83(3) . . 1_655 yes
O20 Ta3 O26 81(3) . . . yes
O20 Ta3 O26 81(3) . . 1_655 yes
O26 Ta3 O26 159(4) . . 1_655 yes
F5 Ta3 F7 100(7) . . . yes
F5 Ta3 F10 178(5) . . . yes
F5 Ta3 F20 93(5) . . . yes
F5 Ta3 F26 96(3) . . . yes
F7 Ta3 F10 83(6) . . . yes
F7 Ta3 F20 167(6) . . . yes
F7 Ta3 F26 97(3) . . . yes
F10 Ta3 F20 85(5) . . . yes
F10 Ta3 F26 83(3) . . . yes
F20 Ta3 F26 81(3) . . . yes
O12 Ta4 O15 85(4) . . . yes
O12 Ta4 O30 92(2) . . . yes
O12 Ta4 O30 92(2) . . 1_655 yes
O12 Ta4 O18 93(5) . . 2_564 yes
O12 Ta4 O19 179(6) . . 2_564 yes
O15 Ta4 O30 93(2) . . . yes
O15 Ta4 O30 93(2) . . 1_655 yes
O15 Ta4 O18 178(5) . . 2_564 yes
O15 Ta4 O19 94(6) . . 2_564 yes
O30 Ta4 O30 172(3) . . 1_655 yes
O18 Ta4 O30 87(2) 2_564 . . yes
O19 Ta4 O30 88(2) 2_564 . . yes
F12 Ta4 F15 85(4) . . . yes
F12 Ta4 F30 92(2) . . . yes
F15 Ta4 F30 93(2) . . . yes
O18 Ta4 O30 87(2) 2_564 . 1_655 yes
O19 Ta4 O30 88(2) 2_564 . 1_655 yes
O18 Ta4 O19 88(6) 2_564 . 2_564 yes
O11 Ta5 O12 109(5) . . . yes
O11 Ta5 O13 80(5) . . . yes
O11 Ta5 O14 156(5) . . . yes
O11 Ta5 O27 92(5) . . . yes
O11 Ta5 O27 92(5) . . 1_655 yes
O12 Ta5 O13 171(5) . . . yes
O12 Ta5 O14 96(4) . . . yes
O12 Ta5 O27 103(5) . . . yes
O12 Ta5 O27 103(5) . . 1_655 yes
O13 Ta5 O14 76(5) . . . yes
O13 Ta5 O27 77(5) . . . yes
O13 Ta5 O27 77(5) . . 1_655 yes
O14 Ta5 O27 83(5) . . . yes
O14 Ta5 O27 83(5) . . 1_655 yes
O27 Ta5 O27 152(7) . . 1_655 yes
F11 Ta5 F12 109(5) . . . yes
F11 Ta5 F13 80(5) . . . yes
F11 Ta5 F14 156(5) . . . yes
F11 Ta5 F27 92(5) . . . yes
F12 Ta5 F13 171(5) . . . yes
F12 Ta5 F14 96(4) . . . yes
F12 Ta5 F27 103(5) . . . yes
F13 Ta5 F14 76(5) . . . yes
F13 Ta5 F27 77(5) . . . yes
F14 Ta5 F27 83(5) . . . yes
O14 Ta6 O15 100(5) . . . yes
O14 Ta6 O16 173(6) . . . yes
O14 Ta6 O17 83(5) . . . yes
O14 Ta6 O28 94(3) . . . yes
O14 Ta6 O28 94(3) . . 1_655 yes
O15 Ta6 O16 87(6) . . . yes
O15 Ta6 O17 177(5) . . . yes
O15 Ta6 O28 96(3) . . . yes
O15 Ta6 O28 96(3) . . 1_655 yes
O16 Ta6 O17 91(6) . . . yes
O16 Ta6 O28 85(3) . . . yes
O16 Ta6 O28 85(3) . . 1_655 yes
O17 Ta6 O28 84(3) . . . yes
O17 Ta6 O28 84(3) . . 1_655 yes
O28 Ta6 O28 164(4) . . 1_655 yes
F14 Ta6 F15 100(5) . . . yes
F14 Ta6 F16 173(6) . . . yes
F14 Ta6 F17 83(5) . . . yes
F14 Ta6 F28 94(3) . . . yes
F15 Ta6 F16 87(6) . . . yes
F15 Ta6 F17 177(5) . . . yes
F15 Ta6 F28 96(3) . . . yes
F16 Ta6 F17 91(6) . . . yes
F16 Ta6 F28 85(3) . . . yes
F17 Ta6 F28 84(3) . . . yes
O7 Ta7 O8 94(6) . . . yes
O7 Ta7 O9 177(6) . . . yes
O7 Ta7 O11 82(6) . . . yes
O7 Ta7 O24 94(3) . . . yes
O7 Ta7 O24 94(3) . . 1_655 yes
O8 Ta7 O9 83(6) . . . yes
O8 Ta7 O11 176(5) . . . yes
O8 Ta7 O24 84(3) . . . yes
O8 Ta7 O24 84(3) . . 1_655 yes
O9 Ta7 O11 101(6) . . . yes
O9 Ta7 O24 86(3) . . . yes
O9 Ta7 O24 86(3) . . 1_655 yes
O11 Ta7 O24 96(3) . . . yes
O11 Ta7 O24 96(3) . . 1_655 yes
O24 Ta7 O24 167(4) . . 1_655 yes
F7 Ta7 F8 94(6) . . . yes
F7 Ta7 F9 177(6) . . . yes
F7 Ta7 F11 82(6) . . . yes
F7 Ta7 F24 94(3) . . . yes
F8 Ta7 F9 83(6) . . . yes
F8 Ta7 F11 176(5) . . . yes
F8 Ta7 F24 84(3) . . . yes
F9 Ta7 F11 101(6) . . . yes
F9 Ta7 F24 86(3) . . . yes
F11 Ta7 F24 96(3) . . . yes
O3 Ta8 O17 101(7) . . . yes
O3 Ta8 O21 91(5) . . . yes
O3 Ta8 O22 169(5) . . . yes
O3 Ta8 O29 93(3) . . . yes
O3 Ta8 O29 93(3) . . 1_655 yes
O17 Ta8 O21 169(7) . . . yes
O17 Ta8 O22 90(7) . . . yes
O17 Ta8 O29 90(4) . . . yes
O17 Ta8 O29 90(4) . . 1_655 yes
O21 Ta8 O22 79(5) . . . yes
O21 Ta8 O29 90(4) . . . yes
O21 Ta8 O29 90(4) . . 1_655 yes
O22 Ta8 O29 88(3) . . . yes
O22 Ta8 O29 88(3) . . 1_655 yes
O29 Ta8 O29 175(5) . . 1_655 yes
F3 Ta8 F17 101(7) . . . yes
F3 Ta8 F21 91(5) . . . yes
F3 Ta8 F22 169(5) . . . yes
F3 Ta8 F29 93(3) . . . yes
F17 Ta8 F21 169(7) . . . yes
F17 Ta8 F22 90(7) . . . yes
F17 Ta8 F29 90(4) . . . yes
F21 Ta8 F22 79(5) . . . yes
F21 Ta8 F29 90(4) . . . yes
F22 Ta8 F29 88(3) . . . yes
Ta2 F3 Ta8 171(7) . . . yes
Ta2 F5 Ta3 142(7) 1_545 . . yes
Ta1 F6 Ta2 139(5) 2_575 . . yes
Ta3 F7 Ta7 159(10) . . . yes
Ta5 F11 Ta7 149(7) . . . yes
Ta4 F12 Ta5 155(6) . . . yes
Ta5 F14 Ta6 128(6) . . . yes
Ta4 F15 Ta6 157(6) . . . yes
Ta6 F17 Ta8 174(10) . . . yes
Ta1 F20 Ta3 151(7) 2_565 . . yes
Ta1 F23 Ta1 165(6) . . 1_655 yes
Ta7 F24 Ta7 167(5) . . 1_455 yes
Ta2 F25 Ta2 171(12) . . 1_455 yes
Ta3 F26 Ta3 159(5) . . 1_455 yes
Ta5 F27 Ta5 152(10) . . 1_455 yes
Ta6 F28 Ta6 164(6) . . 1_455 yes
Ta8 F29 Ta8 175(8) . . 1_455 yes
Ta4 F30 Ta4 172(4) . . 1_455 yes
Ta2 O3 Ta8 171(7) . . . yes
Ta2 O5 Ta3 142(7) 1_545 . . yes
Ta1 O6 Ta2 139(5) 2_575 . . yes
Ta3 O7 Ta7 159(10) . . . yes
Ta5 O11 Ta7 149(7) . . . yes
Ta4 O12 Ta5 155(6) . . . yes
Ta5 O14 Ta6 128(6) . . . yes
Ta4 O15 Ta6 157(6) . . . yes
Ta6 O17 Ta8 174(10) . . . yes
Ta1 O20 Ta3 151(7) 2_565 . . yes
Ta1 O23 Ta1 165(6) . . 1_655 yes
Ta7 O24 Ta7 167(5) . . 1_455 yes
Ta2 O25 Ta2 171(12) . . 1_455 yes
Ta3 O26 Ta3 159(5) . . 1_455 yes
Ta5 O27 Ta5 152(10) . . 1_455 yes
Ta6 O28 Ta6 164(6) . . 1_455 yes
Ta8 O29 Ta8 175(8) . . 1_455 yes
Ta4 O30 Ta4 172(4) . . 1_455 yes

loop_
_geom_bond_atom_site_label_1
_geom_bond_atom_site_label_2
_geom_bond_distance
_geom_bond_site_symmetry_1
_geom_bond_site_symmetry_2
_geom_bond_publ_flag
Ta1 O1 1.96(17) . . yes
Ta1 O23 1.976(14) . . yes
Ta1 F1 1.96(17) . . yes
Ta1 F23 1.976(14) . . yes
Ta1 O23 1.976(14) . 1_455 yes
Ta1 O2 2.07(10) . 1_565 yes
Ta1 O20 1.88(11) . 2_564 yes
Ta1 O6 1.96(9) . 2_574 yes
Ta2 O3 1.92(14) . . yes
Ta2 O4 1.86(10) . . yes
Ta2 O6 1.97(10) . . yes
Ta2 O25 1.965(11) . . yes
Ta2 F3 1.92(14) . . yes
Ta2 F4 1.86(10) . . yes
Ta2 F6 1.97(10) . . yes
Ta2 F25 1.965(11) . . yes
Ta2 O5 1.92(11) . 1_565 yes
Ta2 O25 1.965(11) . 1_655 yes
Ta3 O5 2.03(11) . . yes
Ta3 O7 1.69(16) . . yes
Ta3 O10 2.04(13) . . yes
Ta3 O20 1.88(11) . . yes
Ta3 O26 1.99(2) . . yes
Ta3 F5 2.03(11) . . yes
Ta3 F7 1.69(16) . . yes
Ta3 F10 2.04(13) . . yes
Ta3 F20 1.88(11) . . yes
Ta3 F26 1.99(2) . . yes
Ta3 O26 1.99(2) . 1_655 yes
Ta4 O12 1.86(9) . . yes
Ta4 O15 1.97(10) . . yes
Ta4 O30 1.963(4) . . yes
Ta4 F12 1.86(9) . . yes
Ta4 F15 1.97(10) . . yes
Ta4 F30 1.963(4) . . yes
Ta4 O30 1.963(4) . 1_655 yes
Ta4 O18 1.79(11) . 2_564 yes
Ta4 O19 1.80(17) . 2_564 yes
Ta5 O11 2.04(16) . . yes
Ta5 O12 1.78(10) . . yes
Ta5 O13 2.00(10) . . yes
Ta5 O14 2.23(9) . . yes
Ta5 O27 2.02(5) . . yes
Ta5 F11 2.04(16) . . yes
Ta5 F12 1.78(10) . . yes
Ta5 F13 2.00(10) . . yes
Ta5 F14 2.23(9) . . yes
Ta5 F27 2.02(5) . . yes
Ta5 O27 2.02(5) . 1_655 yes
Ta6 O14 1.85(10) . . yes
Ta6 O15 1.70(11) . . yes
Ta6 O16 2.07(16) . . yes
Ta6 O17 2.08(17) . . yes
Ta6 O28 1.979(16) . . yes
Ta6 F14 1.85(10) . . yes
Ta6 F15 1.70(11) . . yes
Ta6 F16 2.07(16) . . yes
Ta6 F17 2.08(17) . . yes
Ta6 F28 1.979(16) . . yes
Ta6 O28 1.979(16) . 1_655 yes
Ta7 O7 2.12(15) . . yes
Ta7 O8 2.03(11) . . yes
Ta7 O9 1.74(12) . . yes
Ta7 O11 1.94(16) . . yes
Ta7 O24 1.972(8) . . yes
Ta7 F7 2.12(15) . . yes
Ta7 F8 2.03(11) . . yes
Ta7 F9 1.74(12) . . yes
Ta7 F11 1.94(16) . . yes
Ta7 F24 1.972(8) . . yes
Ta7 O24 1.972(8) . 1_655 yes
Ta8 O3 1.89(14) . . yes
Ta8 O17 1.65(17) . . yes
Ta8 O21 2.06(12) . . yes
Ta8 O22 2.03(11) . . yes
Ta8 O29 1.961(6) . . yes
Ta8 F3 1.89(14) . . yes
Ta8 F17 1.65(17) . . yes
Ta8 F21 2.06(12) . . yes
Ta8 F22 2.03(11) . . yes
Ta8 F29 1.961(6) . . yes
Ta8 O29 1.961(6) . 1_655 yes

loop_
_geom_torsion_atom_site_label_1
_geom_torsion_atom_site_label_2
_geom_torsion_atom_site_label_3
_geom_torsion_atom_site_label_4
_geom_torsion
_geom_torsion_site_symmetry_1
_geom_torsion_site_symmetry_2
_geom_torsion_site_symmetry_3
_geom_torsion_site_symmetry_4
_geom_torsion_publ_flag
O5 Ta3 O7 Ta7 0.00 . . . . no
O10 Ta3 O7 Ta7 -180.00 . . . . no
O26 Ta3 O7 Ta7 -98(3) . . . . no
O15 Ta4 O12 Ta5 0.00 . . . . no
O30 Ta4 O12 Ta5 -93(3) . . . . no
O12 Ta4 O15 Ta6 0.00 . . . . no
O30 Ta4 O15 Ta6 92(2) . . . . no
O12 Ta5 O11 Ta7 0.00 . . . . no
O13 Ta5 O11 Ta7 180.00 . . . . no
O14 Ta5 O11 Ta7 180.00 . . . . no
O27 Ta5 O11 Ta7 104(5) . . . . no
O11 Ta5 O12 Ta4 180.00 . . . . no
O14 Ta5 O12 Ta4 0.00 . . . . no
O27 Ta5 O12 Ta4 84(5) . . . . no
O11 Ta5 O14 Ta6 180.00 . . . . no
O12 Ta5 O14 Ta6 0.00 . . . . no
O13 Ta5 O14 Ta6 180.00 . . . . no
O27 Ta5 O14 Ta6 -102(5) . . . . no
O15 Ta6 O14 Ta5 0.00 . . . . no
O17 Ta6 O14 Ta5 -180.00 . . . . no
O28 Ta6 O14 Ta5 97(3) . . . . no
O14 Ta6 O15 Ta4 0.00 . . . . no
O16 Ta6 O15 Ta4 180.00 . . . . no
O28 Ta6 O15 Ta4 -95(3) . . . . no
O8 Ta7 O7 Ta3 0.00 . . . . no
O11 Ta7 O7 Ta3 180.00 . . . . no
O24 Ta7 O7 Ta3 85(3) . . . . no
O7 Ta7 O11 Ta5 -180.00 . . . . no
O9 Ta7 O11 Ta5 0.00 . . . . no
O24 Ta7 O11 Ta5 -87(3) . . . . no
